data_7712837
loop_
_publ_author_name
'Rupf, Susanne M.'
'Sievers, Robin'
'Riemann, Paulin S.'
'Reimann, Marc'
'Kaupp, Martin'
'Fasting, Dr. Carlo'
'Malischewski, Moritz'

_publ_section_title
;
 Persilylation of Ferrocene: The Ultimate Discipline in Sterically
 Overcrowded Metal Complexes
;
_journal_name_full 'Dalton Transactions'
_journal_paper_doi 10.1039/D3DT01133J
_journal_year 2023
_chemical_formula_moiety 'C28 H63 Br Fe Si9'
_chemical_formula_sum 'C28 H63 Br Fe Si9'
_chemical_formula_weight 788.35
_chemical_name_systematic 2
_space_group_crystal_system orthorhombic
_space_group_IT_number 62
_space_group_name_Hall '-P 2ac 2n'
_space_group_name_H-M_alt 'P n m a'
_atom_sites_solution_hydrogens geom
_atom_sites_solution_primary dual
_audit_creation_date 2022-04-04
_audit_creation_method
;
Olex2 1.3
(compiled Nov 21 2019 18:26:39 for OlexSys, GUI svn.r6003)
;
_audit_update_record
;
2023-03-12 deposited with the CCDC.	2023-04-19 downloaded from the CCDC.
;
_cell_angle_alpha 90
_cell_angle_beta 90
_cell_angle_gamma 90
_cell_formula_units_Z 4
_cell_length_a 17.7129(9)
_cell_length_b 18.7916(7)
_cell_length_c 12.3172(6)
_cell_measurement_reflns_used 9859
_cell_measurement_temperature 100.0
_cell_measurement_theta_max 28.24
_cell_measurement_theta_min 2.54
_cell_volume 4099.8(3)
_computing_molecular_graphics 'Olex2 1.3 (Dolomanov et al., 2009)'
_computing_publication_material 'Olex2 1.3 (Dolomanov et al., 2009)'
_computing_structure_refinement 'XL  (Sheldrick, 2008)'
_computing_structure_solution 'XT  (Sheldrick, 2015)'
_diffrn_ambient_temperature 100.0
_diffrn_measured_fraction_theta_full 0.999
_diffrn_measured_fraction_theta_max 0.997
_diffrn_measurement_device_type 'Bruker APEX-II CCD'
_diffrn_measurement_method '\f and \w scans'
_diffrn_radiation_type MoK\a
_diffrn_radiation_wavelength 0.71073
_diffrn_reflns_av_R_equivalents 0.0502
_diffrn_reflns_av_unetI/netI 0.0194
_diffrn_reflns_Laue_measured_fraction_full 0.999
_diffrn_reflns_Laue_measured_fraction_max 0.997
_diffrn_reflns_limit_h_max 23
_diffrn_reflns_limit_h_min -23
_diffrn_reflns_limit_k_max 24
_diffrn_reflns_limit_k_min -25
_diffrn_reflns_limit_l_max 16
_diffrn_reflns_limit_l_min -16
_diffrn_reflns_number 72426
_diffrn_reflns_point_group_measured_fraction_full 0.999
_diffrn_reflns_point_group_measured_fraction_max 0.997
_diffrn_reflns_theta_full 25.242
_diffrn_reflns_theta_max 28.301
_diffrn_reflns_theta_min 2.014
_diffrn_standards_number 0
_exptl_absorpt_coefficient_mu 1.624
_exptl_absorpt_correction_T_max 0.7457
_exptl_absorpt_correction_T_min 0.6857
_exptl_absorpt_correction_type multi-scan
_exptl_absorpt_process_details
;
SADABS-2016/2 (Bruker,2016/2) was used for absorption correction.
wR2(int) was 0.0772 before and 0.0584 after correction.
The Ratio of minimum to maximum transmission is 0.9195.
The \l/2 correction factor is Not present.
;
_exptl_crystal_colour violet
_exptl_crystal_colour_primary violet
_exptl_crystal_density_diffrn 1.277
_exptl_crystal_description block
_exptl_crystal_F_000 1672
_exptl_crystal_size_max 0.22
_exptl_crystal_size_mid 0.22
_exptl_crystal_size_min 0.18
_refine_diff_density_max 0.508
_refine_diff_density_min -0.353
_refine_diff_density_rms 0.058
_refine_ls_extinction_method none
_refine_ls_goodness_of_fit_ref 1.045
_refine_ls_hydrogen_treatment constr
_refine_ls_matrix_type full
_refine_ls_number_parameters 238
_refine_ls_number_reflns 5235
_refine_ls_number_restraints 0
_refine_ls_restrained_S_all 1.045
_refine_ls_R_factor_all 0.0355
_refine_ls_R_factor_gt 0.0295
_refine_ls_shift/su_max 0.001
_refine_ls_shift/su_mean 0.000
_refine_ls_structure_factor_coef Fsqd
_refine_ls_weighting_details 'w=1/[\s^2^(Fo^2^)+(0.0403P)^2^+2.8846P] where P=(Fo^2^+2Fc^2^)/3'
_refine_ls_weighting_scheme calc
_refine_ls_wR_factor_gt 0.0788
_refine_ls_wR_factor_ref 0.0820
_reflns_Friedel_coverage 0.000
_reflns_number_gt 4622
_reflns_number_total 5235
_reflns_threshold_expression 'I > 2\s(I)'
_cod_data_source_file d3dt01133j2.cif
_cod_data_source_block pnma
_cod_database_code 7712837
_shelx_shelxl_version_number 2018/3
_shelx_space_group_comment
;
The symmetry employed for this shelxl refinement is uniquely defined
by the following loop, which should always be used as a source of
symmetry information in preference to the above space-group names.
They are only intended as comments.
;
_shelx_estimated_absorpt_t_max 0.759
_shelx_estimated_absorpt_t_min 0.716
_olex2_refinement_description
;
1. Fixed Uiso
 At 1.2 times of:
  All Si(H) groups
 At 1.5 times of:
  All C(H,H,H,H,H,H) groups
2. Shared sites
{Si13, Si23}
{Br1, Br2}
3. Uiso/Uaniso restraints and constraints
Uanis(Si13) = Uanis(Si23)
Uanis(Br1) = Uanis(Br2)
4. Others
 Fixed Sof: Br1(0.25) Br2(0.25) Si11(0.5) H11(0.5) Si12(0.5) H12(0.5)
 Si13(0.25) H13(0.25) Si14(0.5) H14(0.5) Si15(0.5) H15(0.5) Si21(0.5) H21(0.5)
 Si22(0.5) H22(0.5) Si23(0.25) H23(0.25) Si24(0.5) H24(0.5) Si25(0.5) H25(0.5)
 H11D(0.5) H11E(0.5) H11F(0.5) H11A(0.5) H11B(0.5) H11C(0.5) H12A(0.5)
 H12B(0.5) H12C(0.5) H12D(0.5) H12E(0.5) H12F(0.5) H13A(0.25) H13B(0.25)
 H13C(0.25) H13D(0.25) H13E(0.25) H13F(0.25) H14A(0.5) H14B(0.5) H14C(0.5)
 H14D(0.5) H14E(0.5) H14F(0.5) H15A(0.5) H15B(0.5) H15C(0.5) H15D(0.5)
 H15E(0.5) H15F(0.5) H21D(0.5) H21E(0.5) H21F(0.5) H21A(0.5) H21B(0.5)
 H21C(0.5) H22A(0.5) H22B(0.5) H22C(0.5) H22D(0.5) H22E(0.5) H22F(0.5)
 H23E(0.25) H23D(0.25) H23F(0.25) H23B(0.25) H23A(0.25) H23C(0.25) H24A(0.5)
 H24B(0.5) H24C(0.5) H24D(0.5) H24E(0.5) H24F(0.5) H25A(0.5) H25B(0.5)
 H25C(0.5) H25D(0.5) H25E(0.5) H25F(0.5)
5.a Ternary CH refined with riding coordinates:
 Si11(H11), Si12(H12), Si13(H13), Si14(H14), Si15(H15), Si21(H21), Si22(H22),
 Si23(H23), Si24(H24), Si25(H25)
5.b Idealised Me refined with everything fixed:
 C13(H13A,H13B,H13C), C13(H13D,H13E,H13F)
5.c Idealised Me refined as rotating group:
 C11(H11D,H11E,H11F), C11(H11A,H11B,H11C), C12(H12A,H12B,H12C), C12(H12D,H12E,
 H12F), C14(H14A,H14B,H14C), C14(H14D,H14E,H14F), C15(H15A,H15B,H15C), C15(H15D,
 H15E,H15F), C21(H21D,H21E,H21F), C21(H21A,H21B,H21C), C22(H22A,H22B,H22C),
 C22(H22D,H22E,H22F), C23(H23E,H23D,H23F), C23(H23B,H23A,H23C), C24(H24A,H24B,
 H24C), C24(H24D,H24E,H24F), C25(H25A,H25B,H25C), C25(H25D,H25E,H25F)
;
_olex2_submission_special_instructions 'No special instructions were received'

loop_
_space_group_symop_operation_xyz
'x, y, z'
'-x+1/2, -y, z+1/2'
'-x, y+1/2, -z'
'x+1/2, -y+1/2, -z+1/2'
'-x, -y, -z'
'x-1/2, y, -z-1/2'
'x, -y-1/2, z'
'-x-1/2, y-1/2, z-1/2'

loop_
_atom_site_label
_atom_site_type_symbol
_atom_site_fract_x
_atom_site_fract_y
_atom_site_fract_z
_atom_site_U_iso_or_equiv
_atom_site_adp_type
_atom_site_occupancy
_atom_site_site_symmetry_order
_atom_site_calc_flag
_atom_site_refinement_flags_posn
_atom_site_refinement_flags_adp
_atom_site_refinement_flags_occupancy
_atom_site_disorder_assembly
_atom_site_disorder_group
Br1 Br 0.10511(2) 0.72021(2) 0.36590(2) 0.01901(8) Uani 0.25 1 d . . P A -1
Br2 Br 0.10511(2) 0.72021(2) 0.36590(2) 0.01901(8) Uani 0.25 1 d . . P A -2
Fe01 Fe 0.29253(2) 0.750000 0.46219(2) 0.00890(8) Uani 1 2 d S T P A .
Si11 Si 0.28583(5) 0.68431(4) 0.17369(7) 0.01514(16) Uani 0.5 1 d . . P B -1
H11 H 0.265557 0.727893 0.137369 0.018 Uiso 0.5 1 calc R U P B -1
Si12 Si 0.39696(5) 0.58871(4) 0.36796(7) 0.01511(16) Uani 0.5 1 d . . P B -1
H12 H 0.361258 0.573156 0.309719 0.018 Uiso 0.5 1 calc R U P B -1
Si13 Si 0.49503(5) 0.78082(5) 0.53355(6) 0.01647(16) Uani 0.25 1 d . . P A -1
H13 H 0.495235 0.834037 0.534126 0.020 Uiso 0.25 1 calc R U P A -1
Si14 Si 0.27282(5) 0.86809(4) 0.70491(7) 0.01633(17) Uani 0.5 1 d . . P B -1
H14 H 0.251376 0.911203 0.668659 0.020 Uiso 0.5 1 calc R U P B -1
Si15 Si 0.14046(5) 0.89077(4) 0.48097(7) 0.01724(17) Uani 0.5 1 d . . P B -1
H15 H 0.107653 0.872616 0.420986 0.021 Uiso 0.5 1 calc R U P B -1
Si21 Si 0.30956(5) 0.63127(4) 0.21799(7) 0.01690(17) Uani 0.5 1 d . . P B -2
H21 H 0.328844 0.587189 0.254033 0.020 Uiso 0.5 1 calc R U P B -2
Si22 Si 0.43855(5) 0.60643(4) 0.43736(7) 0.01651(17) Uani 0.5 1 d . . P B -2
H22 H 0.474102 0.621124 0.496305 0.020 Uiso 0.5 1 calc R U P B -2
Si23 Si 0.49503(5) 0.78082(5) 0.53355(6) 0.01647(16) Uani 0.25 1 d . . P A -2
H23 H 0.495235 0.834037 0.534126 0.020 Uiso 0.25 1 calc R U P A -2
Si24 Si 0.29869(5) 0.82033(5) 0.74511(7) 0.01697(17) Uani 0.5 1 d . . P B -2
H24 H 0.320973 0.777815 0.781933 0.020 Uiso 0.5 1 calc R U P B -2
Si25 Si 0.17857(5) 0.91055(4) 0.54548(7) 0.01741(17) Uani 0.5 1 d . . P B -2
H25 H 0.211622 0.930085 0.604171 0.021 Uiso 0.5 1 calc R U P B -2
C1 C 0.32992(9) 0.71192(10) 0.31119(13) 0.0273(4) Uani 1 1 d . . . . .
C2 C 0.37944(10) 0.68842(8) 0.39535(15) 0.0264(4) Uani 1 1 d . . . . .
C3 C 0.41028(12) 0.750000 0.44756(18) 0.0258(5) Uani 1 2 d S T P A .
C4 C 0.25258(9) 0.78822(10) 0.61180(13) 0.0264(4) Uani 1 1 d . . . . .
C5 C 0.20458(10) 0.81232(9) 0.52590(16) 0.0293(4) Uani 1 1 d . . . . .
C6 C 0.17764(13) 0.750000 0.47591(18) 0.0282(6) Uani 1 2 d S T P A .
C11 C 0.21191(10) 0.61542(9) 0.17247(17) 0.0297(4) Uani 1 1 d . . . . .
H11D H 0.232120 0.571188 0.202978 0.044 Uiso 0.5 1 calc R U P B -1
H11E H 0.195376 0.607028 0.097625 0.044 Uiso 0.5 1 calc R U P B -1
H11F H 0.168876 0.631390 0.216146 0.044 Uiso 0.5 1 calc R U P B -1
H11A H 0.176658 0.631324 0.228792 0.044 Uiso 0.5 1 calc R U P B -2
H11B H 0.204598 0.564486 0.159017 0.044 Uiso 0.5 1 calc R U P B -2
H11C H 0.202523 0.642028 0.105379 0.044 Uiso 0.5 1 calc R U P B -2
C12 C 0.38898(11) 0.52560(9) 0.48131(17) 0.0303(4) Uani 1 1 d . . . . .
H12A H 0.350170 0.538195 0.534667 0.045 Uiso 0.5 1 calc R U P B -2
H12B H 0.425144 0.492588 0.514304 0.045 Uiso 0.5 1 calc R U P B -2
H12C H 0.365157 0.502874 0.418424 0.045 Uiso 0.5 1 calc R U P B -2
H12D H 0.428239 0.535807 0.535161 0.045 Uiso 0.5 1 calc R U P B -1
H12E H 0.395274 0.476957 0.454091 0.045 Uiso 0.5 1 calc R U P B -1
H12F H 0.339156 0.530373 0.515142 0.045 Uiso 0.5 1 calc R U P B -1
C13 C 0.50380(14) 0.750000 0.67498(19) 0.0284(5) Uani 1 2 d S T P . .
H13A H 0.507000 0.697942 0.676209 0.043 Uiso 0.25 1 calc . U P C -2
H13B H 0.459546 0.765422 0.716528 0.043 Uiso 0.25 1 calc . U P D -2
H13C H 0.549528 0.770240 0.707429 0.043 Uiso 0.25 1 calc . U P E -2
H13D H 0.507000 0.697942 0.676209 0.043 Uiso 0.25 1 calc . U P F -1
H13E H 0.459546 0.765422 0.716528 0.043 Uiso 0.25 1 calc . U P G -1
H13F H 0.549528 0.770240 0.707429 0.043 Uiso 0.25 1 calc . U P H -1
C14 C 0.37158(10) 0.88775(11) 0.73680(15) 0.0300(4) Uani 1 1 d . . . . .
H14A H 0.409362 0.873469 0.682924 0.045 Uiso 0.5 1 calc R U P B -2
H14B H 0.395830 0.893076 0.807854 0.045 Uiso 0.5 1 calc R U P B -2
H14C H 0.348969 0.933185 0.715144 0.045 Uiso 0.5 1 calc R U P B -2
H14D H 0.389236 0.855377 0.793775 0.045 Uiso 0.5 1 calc R U P B -1
H14E H 0.375875 0.937017 0.762174 0.045 Uiso 0.5 1 calc R U P B -1
H14F H 0.402494 0.881396 0.671539 0.045 Uiso 0.5 1 calc R U P B -1
C15 C 0.18414(14) 0.96935(12) 0.4329(2) 0.0531(7) Uani 1 1 d . . . . .
H15A H 0.235251 0.967973 0.402515 0.080 Uiso 0.5 1 calc R U P B -2
H15B H 0.172502 1.017875 0.456754 0.080 Uiso 0.5 1 calc R U P B -2
H15C H 0.147751 0.954637 0.377345 0.080 Uiso 0.5 1 calc R U P B -2
H15D H 0.213416 0.991151 0.491664 0.080 Uiso 0.5 1 calc R U P B -1
H15E H 0.145368 1.002790 0.408060 0.080 Uiso 0.5 1 calc R U P B -1
H15F H 0.217840 0.957628 0.372396 0.080 Uiso 0.5 1 calc R U P B -1
C21 C 0.37016(11) 0.65013(13) 0.09115(15) 0.0395(5) Uani 1 1 d . . . . .
H21D H 0.414868 0.678811 0.107961 0.059 Uiso 0.5 1 calc R U P B -1
H21E H 0.358773 0.653845 0.013500 0.059 Uiso 0.5 1 calc R U P B -1
H21F H 0.379931 0.600282 0.109819 0.059 Uiso 0.5 1 calc R U P B -1
H21A H 0.344804 0.685617 0.045651 0.059 Uiso 0.5 1 calc R U P B -2
H21B H 0.376857 0.606040 0.049777 0.059 Uiso 0.5 1 calc R U P B -2
H21C H 0.419609 0.668331 0.113573 0.059 Uiso 0.5 1 calc R U P B -2
C22 C 0.49626(10) 0.58428(9) 0.31086(15) 0.0267(4) Uani 1 1 d . . . . .
H22A H 0.463950 0.560295 0.257643 0.040 Uiso 0.5 1 calc R U P B -2
H22B H 0.538225 0.552887 0.330748 0.040 Uiso 0.5 1 calc R U P B -2
H22C H 0.516241 0.628282 0.279267 0.040 Uiso 0.5 1 calc R U P B -2
H22D H 0.499590 0.614226 0.245898 0.040 Uiso 0.5 1 calc R U P B -1
H22E H 0.508339 0.534958 0.291699 0.040 Uiso 0.5 1 calc R U P B -1
H22F H 0.532189 0.601359 0.365472 0.040 Uiso 0.5 1 calc R U P B -1
C23 C 0.58072(13) 0.750000 0.45540(19) 0.0252(5) Uani 1 2 d S T P . .
H23E H 0.609490 0.716194 0.499649 0.038 Uiso 0.25 1 calc R U P A -1
H23D H 0.612571 0.791068 0.437902 0.038 Uiso 0.25 1 calc R U P A -1
H23F H 0.564555 0.726741 0.388085 0.038 Uiso 0.25 1 calc R U P A -1
H23B H 0.580196 0.771217 0.382721 0.038 Uiso 0.25 1 calc R U P A -2
H23A H 0.579847 0.698018 0.449125 0.038 Uiso 0.25 1 calc R U P A -2
H23C H 0.626573 0.764769 0.493790 0.038 Uiso 0.25 1 calc R U P A -2
C24 C 0.21716(10) 0.85314(10) 0.83216(13) 0.0253(4) Uani 1 1 d . . . . .
H24A H 0.197689 0.897850 0.802265 0.038 Uiso 0.5 1 calc R U P B -2
H24B H 0.234883 0.861089 0.906547 0.038 Uiso 0.5 1 calc R U P B -2
H24C H 0.176879 0.817388 0.832534 0.038 Uiso 0.5 1 calc R U P B -2
H24D H 0.163988 0.845370 0.813628 0.038 Uiso 0.5 1 calc R U P B -1
H24E H 0.221532 0.894975 0.879246 0.038 Uiso 0.5 1 calc R U P B -1
H24F H 0.236828 0.811252 0.870189 0.038 Uiso 0.5 1 calc R U P B -1
C25 C 0.07753(11) 0.90783(10) 0.60007(17) 0.0329(4) Uani 1 1 d . . . . .
H25A H 0.045590 0.880622 0.550092 0.049 Uiso 0.5 1 calc R U P B -2
H25B H 0.058020 0.956445 0.606485 0.049 Uiso 0.5 1 calc R U P B -2
H25C H 0.077207 0.885011 0.671619 0.049 Uiso 0.5 1 calc R U P B -2
H25D H 0.052590 0.863428 0.621432 0.049 Uiso 0.5 1 calc R U P B -1
H25E H 0.039309 0.943237 0.580311 0.049 Uiso 0.5 1 calc R U P B -1
H25F H 0.107713 0.925750 0.660890 0.049 Uiso 0.5 1 calc R U P B -1

loop_
_atom_site_aniso_label
_atom_site_aniso_U_11
_atom_site_aniso_U_22
_atom_site_aniso_U_33
_atom_site_aniso_U_23
_atom_site_aniso_U_13
_atom_site_aniso_U_12
Br1 0.01476(15) 0.02365(14) 0.01863(15) -0.00419(11) -0.00599(11) -0.00143(11)
Br2 0.01476(15) 0.02365(14) 0.01863(15) -0.00419(11) -0.00599(11) -0.00143(11)
Fe01 0.00865(14) 0.00894(13) 0.00911(14) 0.000 -0.00061(10) 0.000
Si11 0.0148(4) 0.0177(4) 0.0130(4) -0.0044(3) -0.0028(3) 0.0003(3)
Si12 0.0139(4) 0.0115(4) 0.0200(4) 0.0013(3) 0.0032(3) 0.0027(3)
Si13 0.0099(4) 0.0272(4) 0.0124(4) -0.0012(3) -0.0016(3) -0.0023(3)
Si14 0.0166(4) 0.0183(4) 0.0141(4) -0.0063(3) 0.0021(3) -0.0036(3)
Si15 0.0175(4) 0.0140(4) 0.0202(4) 0.0016(3) 0.0005(3) 0.0049(3)
Si21 0.0149(4) 0.0144(4) 0.0214(4) -0.0072(3) -0.0041(3) 0.0019(3)
Si22 0.0142(4) 0.0159(4) 0.0195(4) 0.0053(3) 0.0026(3) 0.0055(3)
Si23 0.0099(4) 0.0272(4) 0.0124(4) -0.0012(3) -0.0016(3) -0.0023(3)
Si24 0.0155(4) 0.0236(4) 0.0118(4) -0.0050(3) 0.0004(3) -0.0028(3)
Si25 0.0193(4) 0.0106(4) 0.0223(4) -0.0006(3) 0.0049(3) 0.0031(3)
C1 0.0165(7) 0.0460(10) 0.0194(8) -0.0190(7) 0.0083(6) -0.0152(7)
C2 0.0269(8) 0.0162(7) 0.0361(9) 0.0105(7) 0.0219(7) 0.0099(6)
C3 0.0079(9) 0.0587(17) 0.0110(10) 0.000 0.0000(8) 0.000
C4 0.0198(8) 0.0402(10) 0.0193(8) -0.0182(7) 0.0099(6) -0.0147(7)
C5 0.0317(9) 0.0171(8) 0.0392(10) 0.0121(7) 0.0251(8) 0.0123(6)
C6 0.0092(10) 0.0646(18) 0.0108(10) 0.000 -0.0006(8) 0.000
C11 0.0232(9) 0.0232(8) 0.0426(11) -0.0044(7) -0.0128(8) -0.0032(6)
C12 0.0298(9) 0.0197(8) 0.0413(10) 0.0131(7) 0.0125(8) 0.0066(7)
C13 0.0175(11) 0.0523(16) 0.0155(11) 0.000 -0.0030(9) 0.000
C14 0.0217(8) 0.0425(10) 0.0257(9) -0.0169(8) 0.0050(7) -0.0105(7)
C15 0.0494(13) 0.0338(11) 0.0760(17) 0.0338(11) 0.0325(13) 0.0217(10)
C21 0.0267(9) 0.0689(15) 0.0230(9) -0.0252(9) 0.0030(7) -0.0007(9)
C22 0.0241(8) 0.0242(8) 0.0317(9) 0.0065(7) 0.0119(7) 0.0102(6)
C23 0.0118(10) 0.0473(15) 0.0165(10) 0.000 0.0002(8) 0.000
C24 0.0238(8) 0.0343(9) 0.0177(8) -0.0104(7) 0.0061(6) -0.0056(7)
C25 0.0295(9) 0.0298(9) 0.0394(10) 0.0033(8) 0.0153(8) 0.0119(7)

loop_
_atom_type_symbol
_atom_type_description
_atom_type_scat_dispersion_real
_atom_type_scat_dispersion_imag
_atom_type_scat_source
C C 0.0033 0.0016 'International Tables Vol C Tables 4.2.6.8 and 6.1.1.4'
H H 0.0000 0.0000 'International Tables Vol C Tables 4.2.6.8 and 6.1.1.4'
Br Br -0.2901 2.4595 'International Tables Vol C Tables 4.2.6.8 and 6.1.1.4'
Fe Fe 0.3463 0.8444 'International Tables Vol C Tables 4.2.6.8 and 6.1.1.4'
Si Si 0.0817 0.0704 'International Tables Vol C Tables 4.2.6.8 and 6.1.1.4'

loop_
_geom_angle_atom_site_label_1
_geom_angle_atom_site_label_2
_geom_angle_atom_site_label_3
_geom_angle
_geom_angle_site_symmetry_1
_geom_angle_site_symmetry_3
_geom_angle_publ_flag
C1 Fe01 C1 39.85(11) . 7_575 ?
C1 Fe01 C4 140.06(7) 7_575 . ?
C1 Fe01 C4 178.67(7) 7_575 7_575 ?
C1 Fe01 C4 178.67(7) . . ?
C1 Fe01 C4 140.05(7) . 7_575 ?
C1 Fe01 C5 112.01(6) . 7_575 ?
C1 Fe01 C5 112.01(6) 7_575 . ?
C1 Fe01 C5 138.99(8) . . ?
C1 Fe01 C5 138.99(8) 7_575 7_575 ?
C2 Fe01 C1 39.80(7) . . ?
C2 Fe01 C1 66.94(6) . 7_575 ?
C2 Fe01 C1 39.80(7) 7_575 7_575 ?
C2 Fe01 C1 66.94(6) 7_575 . ?
C2 Fe01 C2 67.08(9) 7_575 . ?
C2 Fe01 C4 141.39(8) . . ?
C2 Fe01 C4 113.80(6) . 7_575 ?
C2 Fe01 C4 113.80(6) 7_575 . ?
C2 Fe01 C4 141.39(8) 7_575 7_575 ?
C2 Fe01 C5 178.78(8) . . ?
C2 Fe01 C5 112.57(6) . 7_575 ?
C2 Fe01 C5 178.78(8) 7_575 7_575 ?
C2 Fe01 C5 112.57(6) 7_575 . ?
C3 Fe01 C1 67.02(7) . . ?
C3 Fe01 C1 67.02(7) . 7_575 ?
C3 Fe01 C2 40.00(6) . 7_575 ?
C3 Fe01 C2 40.00(6) . . ?
C3 Fe01 C4 114.28(7) . . ?
C3 Fe01 C4 114.28(7) . 7_575 ?
C3 Fe01 C5 140.44(6) . 7_575 ?
C3 Fe01 C5 140.44(6) . . ?
C4 Fe01 C4 39.99(10) . 7_575 ?
C4 Fe01 C5 39.82(8) 7_575 7_575 ?
C4 Fe01 C5 67.24(6) 7_575 . ?
C4 Fe01 C5 67.24(6) . 7_575 ?
C4 Fe01 C5 39.82(8) . . ?
C5 Fe01 C5 67.75(9) 7_575 . ?
C6 Fe01 C1 112.81(7) . 7_575 ?
C6 Fe01 C1 112.80(7) . . ?
C6 Fe01 C2 139.91(6) . 7_575 ?
C6 Fe01 C2 139.90(6) . . ?
C6 Fe01 C3 179.81(9) . . ?
C6 Fe01 C4 65.90(7) . 7_575 ?
C6 Fe01 C4 65.90(7) . . ?
C6 Fe01 C5 39.66(6) . . ?
C6 Fe01 C5 39.66(6) . 7_575 ?
C1 Si11 H11 108.5 . . ?
C11 Si11 H11 108.5 . . ?
C11 Si11 C1 118.85(9) . . ?
C11 Si11 C21 108.31(10) . . ?
C21 Si11 H11 108.5 . . ?
C21 Si11 C1 103.84(8) . . ?
C2 Si12 H12 107.9 . . ?
C12 Si12 H12 107.9 . . ?
C12 Si12 C2 118.80(9) . . ?
C12 Si12 C22 108.96(9) . . ?
C22 Si12 H12 107.9 . . ?
C22 Si12 C2 104.88(8) . . ?
C3 Si13 H13 107.9 . . ?
C13 Si13 H13 107.9 . . ?
C13 Si13 C3 119.41(10) . . ?
C13 Si13 C23 108.53(10) . . ?
C23 Si13 H13 107.9 . . ?
C23 Si13 C3 104.70(10) . . ?
C4 Si14 H14 107.2 . . ?
C14 Si14 H14 107.2 . . ?
C14 Si14 C4 117.63(9) . . ?
C14 Si14 C24 110.72(9) . . ?
C24 Si14 H14 107.2 . . ?
C24 Si14 C4 106.50(8) . . ?
C5 Si15 H15 107.0 . . ?
C15 Si15 H15 107.0 . . ?
C15 Si15 C5 118.25(10) . . ?
C15 Si15 C25 112.34(11) . . ?
C25 Si15 H15 107.0 . . ?
C25 Si15 C5 104.79(9) . . ?
C1 Si21 H21 108.8 . . ?
C11 Si21 H21 108.8 . . ?
C11 Si21 C1 118.82(9) . . ?
C11 Si21 C21 107.80(10) . . ?
C21 Si21 H21 108.8 . . ?
C21 Si21 C1 103.47(9) . . ?
C2 Si22 H22 108.4 . . ?
C12 Si22 H22 108.4 . . ?
C12 Si22 C2 118.63(9) . . ?
C12 Si22 C22 108.44(9) . . ?
C22 Si22 H22 108.4 . . ?
C22 Si22 C2 104.20(8) . . ?
C3 Si23 H23 107.9 . . ?
C13 Si23 H23 107.9 . . ?
C13 Si23 C3 119.41(10) . . ?
C13 Si23 C23 108.53(10) . . ?
C23 Si23 H23 107.9 . . ?
C23 Si23 C3 104.70(10) . . ?
C4 Si24 H24 107.6 . . ?
C14 Si24 H24 107.6 . . ?
C14 Si24 C4 118.17(9) . . ?
C14 Si24 C24 110.26(9) . . ?
C24 Si24 H24 107.6 . . ?
C24 Si24 C4 105.05(8) . . ?
C5 Si25 H25 107.7 . . ?
C15 Si25 H25 107.7 . . ?
C15 Si25 C5 119.17(11) . . ?
C15 Si25 C25 110.07(10) . . ?
C25 Si25 H25 107.7 . . ?
C25 Si25 C5 104.08(9) . . ?
Si11 C1 Fe01 137.64(9) . . ?
Si21 C1 Fe01 137.18(9) . . ?
C1 C1 Fe01 70.08(5) 7_575 . ?
C1 C1 Si11 105.55(6) 7_575 . ?
C1 C1 Si21 141.55(6) 7_575 . ?
C2 C1 Fe01 69.89(9) . . ?
C2 C1 Si11 143.14(14) . . ?
C2 C1 Si21 107.64(13) . . ?
C2 C1 C1 108.02(10) . 7_575 ?
Si12 C2 Fe01 136.36(9) . . ?
Si22 C2 Fe01 137.15(9) . . ?
C1 C2 Fe01 70.31(9) . . ?
C1 C2 Si12 105.80(14) . . ?
C1 C2 Si22 140.67(14) . . ?
C1 C2 C3 108.08(14) . . ?
C3 C2 Fe01 69.96(11) . . ?
C3 C2 Si12 143.32(14) . . ?
C3 C2 Si22 108.49(14) . . ?
Si13 C3 Fe01 136.81(11) . . ?
Si23 C3 Fe01 136.81(11) . . ?
C2 C3 Fe01 70.04(10) . . ?
C2 C3 Fe01 70.04(10) 7_575 . ?
C2 C3 Si13 141.92(12) . . ?
C2 C3 Si13 107.53(9) 7_575 . ?
C2 C3 Si23 141.92(12) . . ?
C2 C3 Si23 107.53(9) 7_575 . ?
C2 C3 C2 107.8(2) 7_575 . ?
Si14 C4 Fe01 136.67(9) . . ?
Si24 C4 Fe01 135.27(9) . . ?
C4 C4 Fe01 70.00(5) 7_575 . ?
C4 C4 Si14 141.32(6) 7_575 . ?
C4 C4 Si24 108.21(6) 7_575 . ?
C5 C4 Fe01 70.11(9) . . ?
C5 C4 Si14 107.75(13) . . ?
C5 C4 Si24 141.39(14) . . ?
C5 C4 C4 108.45(10) . 7_575 ?
Si15 C5 Fe01 138.63(10) . . ?
Si25 C5 Fe01 139.60(9) . . ?
C4 C5 Fe01 70.07(9) . . ?
C4 C5 Si15 143.00(15) . . ?
C4 C5 Si25 110.75(14) . . ?
C6 C5 Fe01 67.91(11) . . ?
C6 C5 Si15 108.00(15) . . ?
C6 C5 Si25 140.80(16) . . ?
C6 C5 C4 105.18(14) . . ?
Br1 C6 Fe01 126.82(11) . . ?
Br2 C6 Fe01 126.82(11) . . ?
C5 C6 Br1 140.09(12) . . ?
C5 C6 Br1 106.79(9) 7_575 . ?
C5 C6 Br2 140.09(12) . . ?
C5 C6 Br2 106.79(9) 7_575 . ?
C5 C6 Fe01 72.43(11) . . ?
C5 C6 Fe01 72.43(11) 7_575 . ?
C5 C6 C5 112.7(2) 7_575 . ?
Si11 C11 H11D 109.5 . . ?
Si11 C11 H11E 109.5 . . ?
Si11 C11 H11F 109.5 . . ?
Si21 C11 H11A 109.5 . . ?
Si21 C11 H11B 109.5 . . ?
Si21 C11 H11C 109.5 . . ?
H11D C11 H11E 109.5 . . ?
H11D C11 H11F 109.5 . . ?
H11E C11 H11F 109.5 . . ?
H11A C11 H11B 109.5 . . ?
H11A C11 H11C 109.5 . . ?
H11B C11 H11C 109.5 . . ?
Si12 C12 H12D 109.5 . . ?
Si12 C12 H12E 109.5 . . ?
Si12 C12 H12F 109.5 . . ?
Si22 C12 H12A 109.5 . . ?
Si22 C12 H12B 109.5 . . ?
Si22 C12 H12C 109.5 . . ?
H12A C12 H12B 109.5 . . ?
H12A C12 H12C 109.5 . . ?
H12B C12 H12C 109.5 . . ?
H12D C12 H12E 109.5 . . ?
H12D C12 H12F 109.5 . . ?
H12E C12 H12F 109.5 . . ?
Si13 C13 H13D 109.5 . . ?
Si13 C13 H13E 109.5 . . ?
Si13 C13 H13F 109.5 . . ?
Si23 C13 H13A 109.5 . . ?
Si23 C13 H13B 109.5 . . ?
Si23 C13 H13C 109.5 . . ?
H13A C13 H13B 109.5 . . ?
H13A C13 H13C 109.5 . . ?
H13B C13 H13C 109.5 . . ?
H13D C13 H13E 109.5 . . ?
H13D C13 H13F 109.5 . . ?
H13E C13 H13F 109.5 . . ?
Si14 C14 H14D 109.5 . . ?
Si14 C14 H14E 109.5 . . ?
Si14 C14 H14F 109.5 . . ?
Si24 C14 H14A 109.5 . . ?
Si24 C14 H14B 109.5 . . ?
Si24 C14 H14C 109.5 . . ?
H14A C14 H14B 109.5 . . ?
H14A C14 H14C 109.5 . . ?
H14B C14 H14C 109.5 . . ?
H14D C14 H14E 109.5 . . ?
H14D C14 H14F 109.5 . . ?
H14E C14 H14F 109.5 . . ?
Si15 C15 H15D 109.5 . . ?
Si15 C15 H15E 109.5 . . ?
Si15 C15 H15F 109.5 . . ?
Si25 C15 H15A 109.5 . . ?
Si25 C15 H15B 109.5 . . ?
Si25 C15 H15C 109.5 . . ?
H15A C15 H15B 109.5 . . ?
H15A C15 H15C 109.5 . . ?
H15B C15 H15C 109.5 . . ?
H15D C15 H15E 109.5 . . ?
H15D C15 H15F 109.5 . . ?
H15E C15 H15F 109.5 . . ?
Si11 C21 H21D 109.5 . . ?
Si11 C21 H21E 109.5 . . ?
Si11 C21 H21F 109.5 . . ?
Si21 C21 H21A 109.5 . . ?
Si21 C21 H21B 109.5 . . ?
Si21 C21 H21C 109.5 . . ?
H21D C21 H21E 109.5 . . ?
H21D C21 H21F 109.5 . . ?
H21E C21 H21F 109.5 . . ?
H21A C21 H21B 109.5 . . ?
H21A C21 H21C 109.5 . . ?
H21B C21 H21C 109.5 . . ?
Si12 C22 H22D 109.5 . . ?
Si12 C22 H22E 109.5 . . ?
Si12 C22 H22F 109.5 . . ?
Si22 C22 H22A 109.5 . . ?
Si22 C22 H22B 109.5 . . ?
Si22 C22 H22C 109.5 . . ?
H22A C22 H22B 109.5 . . ?
H22A C22 H22C 109.5 . . ?
H22B C22 H22C 109.5 . . ?
H22D C22 H22E 109.5 . . ?
H22D C22 H22F 109.5 . . ?
H22E C22 H22F 109.5 . . ?
Si13 C23 H23E 109.5 . . ?
Si13 C23 H23D 109.5 . . ?
Si13 C23 H23F 109.5 . . ?
Si23 C23 H23B 109.5 . . ?
Si23 C23 H23A 109.5 . . ?
Si23 C23 H23C 109.5 . . ?
H23E C23 H23D 109.5 . . ?
H23E C23 H23F 109.5 . . ?
H23D C23 H23F 109.5 . . ?
H23B C23 H23A 109.5 . . ?
H23B C23 H23C 109.5 . . ?
H23A C23 H23C 109.5 . . ?
Si14 C24 H24D 109.5 . . ?
Si14 C24 H24E 109.5 . . ?
Si14 C24 H24F 109.5 . . ?
Si24 C24 H24A 109.5 . . ?
Si24 C24 H24B 109.5 . . ?
Si24 C24 H24C 109.5 . . ?
H24A C24 H24B 109.5 . . ?
H24A C24 H24C 109.5 . . ?
H24B C24 H24C 109.5 . . ?
H24D C24 H24E 109.5 . . ?
H24D C24 H24F 109.5 . . ?
H24E C24 H24F 109.5 . . ?
Si15 C25 H25D 109.5 . . ?
Si15 C25 H25E 109.5 . . ?
Si15 C25 H25F 109.5 . . ?
Si25 C25 H25A 109.5 . . ?
Si25 C25 H25B 109.5 . . ?
Si25 C25 H25C 109.5 . . ?
H25A C25 H25B 109.5 . . ?
H25A C25 H25C 109.5 . . ?
H25B C25 H25C 109.5 . . ?
H25D C25 H25E 109.5 . . ?
H25D C25 H25F 109.5 . . ?
H25E C25 H25F 109.5 . . ?

loop_
_geom_bond_atom_site_label_1
_geom_bond_atom_site_label_2
_geom_bond_distance
_geom_bond_site_symmetry_2
_geom_bond_publ_flag
Br1 C6 1.949(2) . ?
Br2 C6 1.949(2) . ?
Fe01 C1 2.1000(15) 7_575 ?
Fe01 C1 2.1000(15) . ?
Fe01 C2 2.0944(15) 7_575 ?
Fe01 C2 2.0945(15) . ?
Fe01 C3 2.093(2) . ?
Fe01 C4 2.1006(15) 7_575 ?
Fe01 C4 2.1006(15) . ?
Fe01 C5 2.1010(16) . ?
Fe01 C5 2.1010(16) 7_575 ?
Fe01 C6 2.042(2) . ?
Si11 H11 1.0000 . ?
Si11 C1 1.9358(18) . ?
Si11 C11 1.8413(19) . ?
Si11 C21 1.918(2) . ?
Si12 H12 1.0000 . ?
Si12 C2 1.9288(18) . ?
Si12 C12 1.8374(19) . ?
Si12 C22 1.8962(18) . ?
Si13 H13 1.0000 . ?
Si13 C3 1.926(2) . ?
Si13 C13 1.842(2) . ?
Si13 C23 1.888(2) . ?
Si14 H14 1.0000 . ?
Si14 C4 1.9226(17) . ?
Si14 C14 1.8306(19) . ?
Si14 C24 1.8729(18) . ?
Si15 H15 1.0000 . ?
Si15 C5 1.9414(18) . ?
Si15 C15 1.769(2) . ?
Si15 C25 1.870(2) . ?
Si21 H21 1.0000 . ?
Si21 C1 1.9350(18) . ?
Si21 C11 1.8426(19) . ?
Si21 C21 1.928(2) . ?
Si22 H22 1.0000 . ?
Si22 C2 1.9332(18) . ?
Si22 C12 1.8362(19) . ?
Si22 C22 1.9095(19) . ?
Si23 H23 1.0000 . ?
Si23 C3 1.926(2) . ?
Si23 C13 1.842(2) . ?
Si23 C23 1.888(2) . ?
Si24 H24 1.0000 . ?
Si24 C4 1.9306(18) . ?
Si24 C14 1.812(2) . ?
Si24 C24 1.9014(18) . ?
Si25 H25 1.0000 . ?
Si25 C5 1.9178(18) . ?
Si25 C15 1.776(2) . ?
Si25 C25 1.913(2) . ?
C1 C1 1.431(4) 7_575 ?
C1 C2 1.428(3) . ?
C2 C3 1.432(2) . ?
C4 C4 1.437(4) 7_575 ?
C4 C5 1.431(3) . ?
C5 C6 1.406(2) . ?
C11 H11D 0.9800 . ?
C11 H11E 0.9800 . ?
C11 H11F 0.9800 . ?
C11 H11A 0.9800 . ?
C11 H11B 0.9800 . ?
C11 H11C 0.9800 . ?
C12 H12A 0.9800 . ?
C12 H12B 0.9800 . ?
C12 H12C 0.9800 . ?
C12 H12D 0.9800 . ?
C12 H12E 0.9800 . ?
C12 H12F 0.9800 . ?
C13 H13A 0.9800 . ?
C13 H13B 0.9800 . ?
C13 H13C 0.9800 . ?
C13 H13D 0.9800 . ?
C13 H13E 0.9800 . ?
C13 H13F 0.9800 . ?
C14 H14A 0.9800 . ?
C14 H14B 0.9800 . ?
C14 H14C 0.9800 . ?
C14 H14D 0.9800 . ?
C14 H14E 0.9800 . ?
C14 H14F 0.9800 . ?
C15 H15A 0.9800 . ?
C15 H15B 0.9800 . ?
C15 H15C 0.9800 . ?
C15 H15D 0.9800 . ?
C15 H15E 0.9800 . ?
C15 H15F 0.9800 . ?
C21 H21D 0.9800 . ?
C21 H21E 0.9800 . ?
C21 H21F 0.9800 . ?
C21 H21A 0.9800 . ?
C21 H21B 0.9800 . ?
C21 H21C 0.9800 . ?
C22 H22A 0.9800 . ?
C22 H22B 0.9800 . ?
C22 H22C 0.9800 . ?
C22 H22D 0.9800 . ?
C22 H22E 0.9800 . ?
C22 H22F 0.9800 . ?
C23 H23E 0.9800 . ?
C23 H23D 0.9800 . ?
C23 H23F 0.9800 . ?
C23 H23B 0.9800 . ?
C23 H23A 0.9800 . ?
C23 H23C 0.9800 . ?
C24 H24A 0.9800 . ?
C24 H24B 0.9800 . ?
C24 H24C 0.9800 . ?
C24 H24D 0.9800 . ?
C24 H24E 0.9800 . ?
C24 H24F 0.9800 . ?
C25 H25A 0.9800 . ?
C25 H25B 0.9800 . ?
C25 H25C 0.9800 . ?
C25 H25D 0.9800 . ?
C25 H25E 0.9800 . ?
C25 H25F 0.9800 . ?

loop_
_geom_torsion_atom_site_label_1
_geom_torsion_atom_site_label_2
_geom_torsion_atom_site_label_3
_geom_torsion_atom_site_label_4
_geom_torsion
_geom_torsion_site_symmetry_1
_geom_torsion_site_symmetry_2
_geom_torsion_site_symmetry_3
_geom_torsion_site_symmetry_4
_geom_torsion_publ_flag
Fe01 C1 C2 Si12 134.23(9) . . . . ?
Fe01 C1 C2 Si22 142.35(18) . . . . ?
Fe01 C1 C2 C3 -60.02(13) . . . . ?
Fe01 C2 C3 Si13 142.6(2) . . . . ?
Fe01 C2 C3 Si23 142.6(2) . . . . ?
Fe01 C2 C3 C2 -60.13(15) . . . 7_575 ?
Fe01 C4 C5 Si15 -147.7(2) . . . . ?
Fe01 C4 C5 Si25 -136.80(10) . . . . ?
Fe01 C4 C5 C6 59.15(13) . . . . ?
Fe01 C5 C6 Br1 -127.0(2) . . . . ?
Fe01 C5 C6 Br2 -127.0(2) . . . . ?
Fe01 C5 C6 C5 61.58(17) . . . 7_575 ?
Si11 C1 C2 Fe01 -145.4(2) . . . . ?
Si11 C1 C2 Si12 -11.2(2) . . . . ?
Si11 C1 C2 C3 154.56(18) . . . . ?
Si12 C2 C3 Fe01 -143.1(2) . . . . ?
Si12 C2 C3 Si13 -0.6(4) . . . . ?
Si12 C2 C3 C2 156.74(11) . . . 7_575 ?
Si14 C4 C5 Fe01 134.14(9) . . . . ?
Si14 C4 C5 Si15 -13.6(2) . . . . ?
Si14 C4 C5 C6 -166.71(13) . . . . ?
Si15 C5 C6 Br1 9.1(3) . . . . ?
Si15 C5 C6 Fe01 136.04(10) . . . . ?
Si15 C5 C6 C5 -162.39(12) . . . 7_575 ?
Si21 C1 C2 Fe01 -134.69(9) . . . . ?
Si21 C1 C2 Si22 7.7(2) . . . . ?
Si21 C1 C2 C3 165.29(13) . . . . ?
Si22 C2 C3 Fe01 -134.50(10) . . . . ?
Si22 C2 C3 Si23 8.1(3) . . . . ?
Si22 C2 C3 C2 165.37(10) . . . 7_575 ?
Si24 C4 C5 Fe01 139.25(19) . . . . ?
Si24 C4 C5 Si25 2.5(2) . . . . ?
Si24 C4 C5 C6 -161.60(17) . . . . ?
Si25 C5 C6 Br2 16.4(4) . . . . ?
Si25 C5 C6 Fe01 143.4(2) . . . . ?
Si25 C5 C6 C5 -155.02(11) . . . 7_575 ?
C1 C1 C2 Fe01 59.96(4) 7_575 . . . ?
C1 C1 C2 Si12 -165.81(5) 7_575 . . . ?
C1 C1 C2 Si22 -157.69(15) 7_575 . . . ?
C1 C1 C2 C3 -0.07(15) 7_575 . . . ?
C1 C2 C3 Fe01 60.24(11) . . . . ?
C1 C2 C3 Si13 -157.2(2) . . . . ?
C1 C2 C3 Si23 -157.2(2) . . . . ?
C1 C2 C3 C2 0.1(2) . . . 7_575 ?
C4 C4 C5 Fe01 -59.73(5) 7_575 . . . ?
C4 C4 C5 Si15 152.55(17) 7_575 . . . ?
C4 C4 C5 Si25 163.47(6) 7_575 . . . ?
C4 C4 C5 C6 -0.58(15) 7_575 . . . ?
C4 C5 C6 Br1 172.5(2) . . . . ?
C4 C5 C6 Br2 172.5(2) . . . . ?
C4 C5 C6 Fe01 -60.58(11) . . . . ?
C4 C5 C6 C5 1.0(3) . . . 7_575 ?
